data_7107689
loop_
_publ_author_name
'Yang Yang'
'Shunxi Dong'
'Xiaohua Liu'
'Lili Lin'
'Xiaoming Feng'

_publ_section_title
;
 Chiral guanidine-catalyzed asymmetric direct vinylogous Michael reaction
 of a,B-unsaturated Y-butyrolactams with alkylidene malonates
;
_journal_name_full Chem.Commun.
_journal_page_first 5040
_journal_paper_doi 10.1039/c2cc31470c
_journal_volume 48
_journal_year 2012
_chemical_absolute_configuration ad
_chemical_formula_moiety 'C18 H19 Br N O5'
_chemical_formula_sum 'C18 H19 Br N O5'
_chemical_formula_weight 409.25
_chemical_name_systematic
;
?
;
_space_group_crystal_system orthorhombic
_space_group_IT_number 19
_space_group_name_Hall 'P 2ac 2ab'
_space_group_name_H-M_alt 'P 21 21 21'
_symmetry_space_group_name_Hall 'P 2ac 2ab'
_symmetry_space_group_name_H-M 'P 21 21 21'
_atom_sites_solution_hydrogens geom
_atom_sites_solution_primary direct
_atom_sites_solution_secondary difmap
_audit_creation_date 2012-01-10
_audit_creation_method
;
Olex2 1.1
(compiled 2011.11.01 svn.r2039, GUI svn.r3906)
;
_cell_angle_alpha 90.00
_cell_angle_beta 90.00
_cell_angle_gamma 90.00
_cell_formula_units_Z 4
_cell_length_a 8.3520(5)
_cell_length_b 12.0788(10)
_cell_length_c 21.7041(17)
_cell_measurement_reflns_used 2375
_cell_measurement_temperature 135.05(10)
_cell_measurement_theta_max 29.1589
_cell_measurement_theta_min 2.9592
_cell_volume 2189.6(3)
_computing_cell_refinement
;
CrysAlisPro, Agilent Technologies,
Version 1.171.35.19 (release 27-10-2011 CrysAlis171 .NET)
(compiled Oct 27 2011,15:02:11)
;
_computing_data_collection
;
CrysAlisPro, Agilent Technologies,
Version 1.171.35.19 (release 27-10-2011 CrysAlis171 .NET)
(compiled Oct 27 2011,15:02:11)
;
_computing_data_reduction
;
CrysAlisPro, Agilent Technologies,
Version 1.171.35.19 (release 27-10-2011 CrysAlis171 .NET)
(compiled Oct 27 2011,15:02:11)
;
_computing_molecular_graphics
;
O. V. Dolomanov, L. J. Bourhis, R. J. Gildea, J. A. K. Howard and H. Puschmann,
OLEX2: a complete structure solution, refinement and analysis program.
J. Appl. Cryst. (2009). 42, 339-341.
;
_computing_publication_material
;
O. V. Dolomanov, L. J. Bourhis, R. J. Gildea, J. A. K. Howard and H. Puschmann,
OLEX2: a complete structure solution, refinement and analysis program.
J. Appl. Cryst. (2009). 42, 339-341.
;
_computing_structure_refinement
;
SHELXL, G.M. Sheldrick, Acta Cryst.
2008). A64, 112-122
;
_computing_structure_solution
;
SHELXS, G.M. Sheldrick, Acta Cryst.
(2008). A64, 112-122
;
_diffrn_ambient_temperature 135.05(10)
_diffrn_detector_area_resol_mean 16.0874
_diffrn_measured_fraction_theta_full 0.986
_diffrn_measured_fraction_theta_max 0.986
_diffrn_measurement_details
;
1 omega 36.00 63.00 0.6000 35.0000
omega____ theta____ kappa____ phi______ frames
- 19.8611 178.0000 -60.0000 45

2 omega -42.00 61.20 0.6000 35.0000
omega____ theta____ kappa____ phi______ frames
- 19.8611 -19.0000 -120.0000 172

3 omega -6.00 82.20 0.6000 35.0000
omega____ theta____ kappa____ phi______ frames
- 19.8611 38.0000 90.0000 147
;
_diffrn_measurement_device_type 'Xcalibur, Eos'
_diffrn_measurement_method '\w scans'
_diffrn_orient_matrix_UB_11 0.0810657000
_diffrn_orient_matrix_UB_12 -0.0167268000
_diffrn_orient_matrix_UB_13 0.0030213000
_diffrn_orient_matrix_UB_21 -0.0179500000
_diffrn_orient_matrix_UB_22 -0.0243516000
_diffrn_orient_matrix_UB_23 0.0288415000
_diffrn_orient_matrix_UB_31 -0.0181281000
_diffrn_orient_matrix_UB_32 -0.0507233000
_diffrn_orient_matrix_UB_33 -0.0150476000
_diffrn_radiation_monochromator graphite
_diffrn_radiation_type 'Mo K\a'
_diffrn_radiation_wavelength 0.7107
_diffrn_reflns_av_R_equivalents 0.0542
_diffrn_reflns_av_unetI/netI 0.0945
_diffrn_reflns_limit_h_max 9
_diffrn_reflns_limit_h_min -9
_diffrn_reflns_limit_k_max 14
_diffrn_reflns_limit_k_min -11
_diffrn_reflns_limit_l_max 15
_diffrn_reflns_limit_l_min -25
_diffrn_reflns_number 8232
_diffrn_reflns_theta_full 25.02
_diffrn_reflns_theta_max 25.02
_diffrn_reflns_theta_min 2.97
_diffrn_source 'Enhance (Mo) X-ray Source'
_exptl_absorpt_coefficient_mu 1.900
_exptl_absorpt_correction_T_max 1.00000
_exptl_absorpt_correction_T_min 0.82703
_exptl_absorpt_correction_type multi-scan
_exptl_absorpt_process_details
;
CrysAlisPro, Agilent Technologies,
Version 1.171.35.19 (release 27-10-2011 CrysAlis171 .NET)
(compiled Oct 27 2011,15:02:11)
Empirical absorption correction using spherical harmonics,
implemented in SCALE3 ABSPACK scaling algorithm.
;
_exptl_crystal_colour colorless
_exptl_crystal_density_diffrn 1.241
_exptl_crystal_density_method 'not measured'
_exptl_crystal_description block
_exptl_crystal_F_000 836
_exptl_crystal_size_max 0.42
_exptl_crystal_size_mid 0.32
_exptl_crystal_size_min 0.28
_refine_diff_density_max 0.557
_refine_diff_density_min -0.432
_refine_diff_density_rms 0.091
_refine_ls_abs_structure_details 'Flack H D (1983), Acta Cryst. A39, 876-881'
_refine_ls_abs_structure_Flack 0.10(3)
_refine_ls_extinction_coef 0.0013(14)
_refine_ls_extinction_expression Fc^*^=kFc[1+0.001xFc^2^\l^3^/sin(2\q)]^-1/4^
_refine_ls_extinction_method SHELXL
_refine_ls_goodness_of_fit_ref 0.992
_refine_ls_hydrogen_treatment mixed
_refine_ls_matrix_type full
_refine_ls_number_parameters 241
_refine_ls_number_reflns 3798
_refine_ls_number_restraints 5
_refine_ls_restrained_S_all 0.994
_refine_ls_R_factor_all 0.1340
_refine_ls_R_factor_gt 0.0958
_refine_ls_shift/su_max 0.000
_refine_ls_shift/su_mean 0.000
_refine_ls_structure_factor_coef Fsqd
_refine_ls_weighting_details 'calc w=1/[\s^2^(Fo^2^)+(0.1540P)^2^+0.0000P] where P=(Fo^2^+2Fc^2^)/3'
_refine_ls_weighting_scheme calc
_refine_ls_wR_factor_gt 0.2459
_refine_ls_wR_factor_ref 0.2810
_reflns_number_gt 2129
_reflns_number_total 3798
_reflns_threshold_expression >2sigma(I)
_cod_data_source_file c2cc31470c.txt
_cod_data_source_block 120104_s1_yy
_cod_database_code 7107689
_chemical_oxdiff_formula C20H20O6N1Br1
_reflns_odcompleteness_completeness 99.69
_reflns_odcompleteness_iscentric 1
_reflns_odcompleteness_theta 26.32

loop_
_space_group_symop_id
_space_group_symop_operation_xyz
1 'x, y, z'
2 '-x+1/2, -y, z+1/2'
3 'x+1/2, -y+1/2, -z'
4 '-x, y+1/2, -z+1/2'

loop_
_atom_site_label
_atom_site_type_symbol
_atom_site_fract_x
_atom_site_fract_y
_atom_site_fract_z
_atom_site_U_iso_or_equiv
_atom_site_adp_type
_atom_site_occupancy
_atom_site_symmetry_multiplicity
_atom_site_calc_flag
_atom_site_refinement_flags
_atom_site_disorder_assembly
_atom_site_disorder_group
Br1A Br 0.3405(2) 0.5405(2) 0.22567(8) 0.1022(8) Uani 0.746(3) 1 d P A 1
Br1B Br 0.2712(7) 0.4796(7) 0.2113(3) 0.1022(8) Uani 0.254(3) 1 d PD A 2
O1 O 0.3832(7) 0.7822(5) 0.5015(4) 0.085(2) Uani 1 1 d . A .
O2 O -0.1438(7) 0.2795(4) 0.4666(3) 0.0633(16) Uani 1 1 d . A .
O3 O -0.2239(6) 0.4318(4) 0.4232(3) 0.0557(14) Uani 1 1 d . A .
O4 O -0.0086(6) 0.3695(5) 0.6070(3) 0.0607(15) Uani 1 1 d . . .
O5 O -0.2376(6) 0.4565(5) 0.5859(3) 0.0658(16) Uani 1 1 d D . .
N1 N 0.2118(7) 0.6363(5) 0.5226(4) 0.0538(19) Uani 1 1 d . A .
C1 C 0.2529(13) 0.4975(12) 0.2996(5) 0.095(4) Uani 1 1 d D . .
C2 C 0.1687(11) 0.5728(7) 0.3340(5) 0.074(3) Uani 1 1 d . A .
H2 H 0.1454 0.6413 0.3167 0.089 Uiso 1 1 calc R . .
C3 C 0.1184(9) 0.5521(7) 0.3916(4) 0.0515(19) Uani 1 1 d . . .
H3 H 0.0502 0.6026 0.4105 0.062 Uiso 1 1 calc R A .
C4 C 0.1633(8) 0.4603(6) 0.4233(4) 0.0420(16) Uani 1 1 d . A .
C5 C 0.2517(9) 0.3824(5) 0.3916(4) 0.0456(18) Uani 1 1 d . . .
H5 H 0.2814 0.3181 0.4123 0.055 Uiso 1 1 calc R A .
C6 C 0.2986(13) 0.3945(11) 0.3311(5) 0.088(3) Uani 1 1 d . A .
H6 H 0.3568 0.3397 0.3110 0.106 Uiso 1 1 calc R . .
C7 C 0.1269(7) 0.4423(5) 0.4920(3) 0.0402(16) Uani 1 1 d . . .
H7 H 0.1547 0.3652 0.5011 0.048 Uiso 1 1 calc R A .
C8 C 0.2335(9) 0.5135(6) 0.5326(4) 0.0436(17) Uani 1 1 d . A .
H8 H 0.2085 0.4969 0.5757 0.052 Uiso 1 1 calc R . .
C9 C 0.4082(8) 0.4997(5) 0.5236(3) 0.0370(15) Uani 1 1 d . . .
H9 H 0.4608 0.4319 0.5256 0.044 Uiso 1 1 calc R A .
C10 C 0.4797(9) 0.5937(6) 0.5125(4) 0.051(2) Uani 1 1 d . A .
H10 H 0.5890 0.6035 0.5064 0.062 Uiso 1 1 calc R . .
C11 C 0.3545(10) 0.6835(6) 0.5113(5) 0.059(2) Uani 1 1 d . . .
C12 C -0.0539(8) 0.4541(6) 0.5050(3) 0.0377(15) Uani 1 1 d . A .
H12 H -0.0878 0.5307 0.4977 0.045 Uiso 1 1 calc R . .
C13 C -0.1461(7) 0.3770(6) 0.4639(3) 0.0341(15) Uani 1 1 d . . .
C14 C -0.3027(16) 0.3649(11) 0.3692(6) 0.102(4) Uani 1 1 d . . .
H14A H -0.3579 0.3011 0.3862 0.122 Uiso 1 1 calc R A .
H14B H -0.3819 0.4112 0.3491 0.122 Uiso 1 1 calc R . .
C15 C -0.186(2) 0.3267(15) 0.3229(8) 0.141(6) Uani 1 1 d . A .
H15A H -0.0864 0.3643 0.3289 0.211 Uiso 1 1 calc R . .
H15B H -0.2265 0.3424 0.2824 0.211 Uiso 1 1 calc R . .
H15C H -0.1706 0.2483 0.3272 0.211 Uiso 1 1 calc R . .
C16 C -0.0941(8) 0.4204(5) 0.5705(4) 0.0450(18) Uani 1 1 d . A .
C17A C -0.315(8) 0.452(6) 0.6503(15) 0.105(9) Uani 0.40(2) 1 d PD B 1
H17A H -0.4287 0.4676 0.6464 0.126 Uiso 0.40(2) 1 calc PR B 1
H17B H -0.3031 0.3786 0.6671 0.126 Uiso 0.40(2) 1 calc PR B 1
C17B C -0.282(4) 0.427(3) 0.6521(10) 0.105(9) Uani 0.60(2) 1 d PD B 2
H17C H -0.3369 0.3567 0.6533 0.126 Uiso 0.60(2) 1 calc PR B 2
H17D H -0.1861 0.4220 0.6771 0.126 Uiso 0.60(2) 1 calc PR B 2
C18A C -0.243(8) 0.534(5) 0.694(3) 0.175(15) Uani 0.40(2) 1 d PD B 1
H18A H -0.2707 0.5147 0.7354 0.262 Uiso 0.40(2) 1 calc PR B 1
H18B H -0.2822 0.6069 0.6847 0.262 Uiso 0.40(2) 1 calc PR B 1
H18C H -0.1282 0.5332 0.6895 0.262 Uiso 0.40(2) 1 calc PR B 1
C18B C -0.387(5) 0.515(3) 0.6762(15) 0.175(15) Uani 0.60(2) 1 d PD B 2
H18D H -0.4299 0.4933 0.7154 0.262 Uiso 0.60(2) 1 calc PR B 2
H18E H -0.4739 0.5278 0.6478 0.262 Uiso 0.60(2) 1 calc PR B 2
H18F H -0.3271 0.5826 0.6810 0.262 Uiso 0.60(2) 1 calc PR B 2

loop_
_atom_site_aniso_label
_atom_site_aniso_U_11
_atom_site_aniso_U_22
_atom_site_aniso_U_33
_atom_site_aniso_U_23
_atom_site_aniso_U_13
_atom_site_aniso_U_12
Br1A 0.0776(12) 0.163(2) 0.0660(9) 0.0106(11) 0.0128(9) -0.0027(12)
Br1B 0.0776(12) 0.163(2) 0.0660(9) 0.0106(11) 0.0128(9) -0.0027(12)
O1 0.041(3) 0.044(3) 0.169(8) 0.008(4) -0.013(4) -0.004(3)
O2 0.056(4) 0.047(3) 0.086(4) 0.007(3) -0.009(3) -0.009(3)
O3 0.049(3) 0.056(3) 0.062(3) 0.004(3) -0.012(3) -0.009(3)
O4 0.045(3) 0.076(4) 0.061(4) 0.008(3) 0.002(3) 0.009(3)
O5 0.041(3) 0.098(4) 0.059(4) 0.011(3) 0.014(3) 0.016(3)
N1 0.028(3) 0.035(3) 0.098(6) -0.016(3) -0.010(3) -0.009(3)
C1 0.052(5) 0.150(10) 0.082(7) 0.014(7) 0.012(5) 0.008(7)
C2 0.051(5) 0.054(5) 0.118(9) 0.011(5) 0.033(6) 0.013(4)
C3 0.045(4) 0.057(5) 0.052(4) 0.015(4) 0.004(4) 0.006(4)
C4 0.028(3) 0.036(3) 0.062(4) -0.003(3) 0.004(3) -0.002(3)
C5 0.048(4) 0.030(4) 0.058(5) -0.009(3) -0.010(4) 0.006(3)
C6 0.064(6) 0.123(9) 0.077(7) -0.018(7) 0.002(5) 0.054(6)
C7 0.031(3) 0.034(3) 0.056(4) 0.004(3) 0.001(3) -0.002(3)
C8 0.032(3) 0.047(4) 0.052(4) 0.001(3) -0.004(3) -0.014(3)
C9 0.038(4) 0.030(3) 0.043(4) -0.001(3) 0.005(3) -0.002(3)
C10 0.032(3) 0.039(4) 0.083(6) 0.000(4) -0.003(4) 0.005(3)
C11 0.040(4) 0.036(4) 0.099(7) 0.003(4) 0.009(4) -0.001(3)
C12 0.035(3) 0.027(3) 0.051(4) -0.008(3) 0.002(3) -0.007(3)
C13 0.022(3) 0.038(4) 0.043(4) 0.004(3) -0.005(3) -0.004(3)
C14 0.097(9) 0.101(8) 0.108(10) 0.006(7) -0.059(8) -0.021(7)
C15 0.152(14) 0.162(14) 0.109(12) -0.047(11) 0.008(11) -0.039(13)
C16 0.032(3) 0.030(3) 0.073(5) 0.000(3) -0.007(4) 0.007(3)
C17A 0.067(16) 0.17(2) 0.079(9) 0.062(10) 0.005(8) 0.031(15)
C17B 0.067(16) 0.17(2) 0.079(9) 0.062(10) 0.005(8) 0.031(15)
C18A 0.19(3) 0.20(2) 0.13(2) -0.013(18) 0.07(3) 0.11(3)
C18B 0.19(3) 0.20(2) 0.13(2) -0.013(18) 0.07(3) 0.11(3)

loop_
_atom_type_symbol
_atom_type_description
_atom_type_scat_dispersion_real
_atom_type_scat_dispersion_imag
_atom_type_scat_source
C C 0.0033 0.0016 'International Tables Vol C Tables 4.2.6.8 and 6.1.1.4'
H H 0.0000 0.0000 'International Tables Vol C Tables 4.2.6.8 and 6.1.1.4'
Br Br -0.2901 2.4595 'International Tables Vol C Tables 4.2.6.8 and 6.1.1.4'
N N 0.0061 0.0033 'International Tables Vol C Tables 4.2.6.8 and 6.1.1.4'
O O 0.0106 0.0060 'International Tables Vol C Tables 4.2.6.8 and 6.1.1.4'

loop_
_geom_angle_atom_site_label_1
_geom_angle_atom_site_label_2
_geom_angle_atom_site_label_3
_geom_angle
C13 O3 C14 117.5(7)
C16 O5 C17A 127(3)
C16 O5 C17B 112.6(13)
C17B O5 C17A 15(3)
C11 N1 C8 109.7(6)
Br1A C1 Br1B 30.1(3)
C2 C1 Br1A 119.5(10)
C2 C1 Br1B 130.8(10)
C2 C1 C6 116.2(10)
C6 C1 Br1A 122.8(8)
C6 C1 Br1B 110.2(9)
C1 C2 H2 118.5
C3 C2 C1 123.0(9)
C3 C2 H2 118.5
C2 C3 H3 118.7
C2 C3 C4 122.5(8)
C4 C3 H3 118.7
C3 C4 C5 116.9(8)
C3 C4 C7 123.5(7)
C5 C4 C7 119.5(7)
C4 C5 H5 118.2
C6 C5 C4 123.6(8)
C6 C5 H5 118.2
C1 C6 H6 121.3
C5 C6 C1 117.3(8)
C5 C6 H6 121.3
C4 C7 H7 106.4
C4 C7 C12 111.0(6)
C8 C7 C4 111.5(6)
C8 C7 H7 106.4
C8 C7 C12 114.6(6)
C12 C7 H7 106.4
N1 C8 C7 113.7(6)
N1 C8 H8 108.2
C7 C8 H8 108.2
C9 C8 N1 102.1(6)
C9 C8 C7 115.9(6)
C9 C8 H8 108.2
C8 C9 H9 123.9
C10 C9 C8 112.1(6)
C10 C9 H9 123.9
C9 C10 H10 125.9
C9 C10 C11 108.2(6)
C11 C10 H10 125.9
O1 C11 N1 127.9(7)
O1 C11 C10 124.3(7)
N1 C11 C10 107.9(6)
C7 C12 H12 109.9
C13 C12 C7 109.6(6)
C13 C12 H12 109.9
C13 C12 C16 106.0(5)
C16 C12 C7 111.3(6)
C16 C12 H12 109.9
O2 C13 O3 123.9(7)
O2 C13 C12 125.6(7)
O3 C13 C12 110.5(6)
O3 C14 H14A 108.9
O3 C14 H14B 108.9
H14A C14 H14B 107.7
C15 C14 O3 113.3(10)
C15 C14 H14A 108.9
C15 C14 H14B 108.9
C14 C15 H15A 109.5
C14 C15 H15B 109.5
C14 C15 H15C 109.5
H15A C15 H15B 109.5
H15A C15 H15C 109.5
H15B C15 H15C 109.5
O4 C16 O5 121.9(8)
O4 C16 C12 127.5(7)
O5 C16 C12 110.5(6)
O5 C17A H17A 109.1
O5 C17A H17B 109.1
H17A C17A H17B 107.8
C18A C17A O5 113(4)
C18A C17A H17A 109.1
C18A C17A H17B 109.1
O5 C17B H17C 110.0
O5 C17B H17D 110.0
H17C C17B H17D 108.4
C18B C17B O5 108(2)
C18B C17B H17C 110.0
C18B C17B H17D 110.0
C17B C18B H18D 109.5
C17B C18B H18E 109.5
C17B C18B H18F 109.5
H18D C18B H18E 109.5
H18D C18B H18F 109.5
H18E C18B H18F 109.5

loop_
_geom_bond_atom_site_label_1
_geom_bond_atom_site_label_2
_geom_bond_distance
Br1A C1 1.839(11)
Br1B C1 1.935(12)
O1 C11 1.235(9)
O2 C13 1.180(8)
O3 C13 1.281(8)
O3 C14 1.568(12)
O4 C16 1.232(9)
O5 C16 1.318(9)
O5 C17A 1.541(19)
O5 C17B 1.525(17)
N1 C8 1.510(10)
N1 C11 1.343(10)
C1 C2 1.371(15)
C1 C6 1.469(17)
C2 H2 0.9300
C2 C3 1.342(13)
C3 H3 0.9300
C3 C4 1.357(10)
C4 C5 1.380(10)
C4 C7 1.537(11)
C5 H5 0.9300
C5 C6 1.379(14)
C6 H6 0.9300
C7 H7 0.9800
C7 C8 1.519(10)
C7 C12 1.542(9)
C8 H8 0.9800
C8 C9 1.481(10)
C9 H9 0.9300
C9 C10 1.305(10)
C10 H10 0.9300
C10 C11 1.507(11)
C12 H12 0.9800
C12 C13 1.502(9)
C12 C16 1.516(11)
C14 H14A 0.9700
C14 H14B 0.9700
C14 C15 1.47(2)
C15 H15A 0.9600
C15 H15B 0.9600
C15 H15C 0.9600
C17A H17A 0.9700
C17A H17B 0.9700
C17A C18A 1.50(2)
C17B H17C 0.9700
C17B H17D 0.9700
C17B C18B 1.476(19)
C18A H18A 0.9600
C18A H18B 0.9600
C18A H18C 0.9600
C18B H18D 0.9600
C18B H18E 0.9600
C18B H18F 0.9600
